data_4021211
loop_
_publ_author_name
'Gregory R. Dake'
'Micha\"el D. B. Fenster'
'M\'elissa Fleury'
'Brian O. Patrick'

_publ_section_title
;
 Investigations of \a-Siloxy-Epoxide Ring Expansions
 Forming 1-Azaspirocyclic Ketones
;
_journal_name_full 'Journal of Organic Chemistry'
_journal_page_first 5676
_journal_page_last 5683
_journal_paper_doi 10.1021/jo049356+
_journal_volume 69
_journal_year 2004
_chemical_formula_sum 'C20 H27 N O3 S'
_chemical_formula_weight 361.49
_space_group_IT_number 2
_symmetry_cell_setting triclinic
_symmetry_space_group_name_Hall '-P 1'
_symmetry_space_group_name_H-M 'P -1'
_cell_angle_alpha 102.914(4)
_cell_angle_beta 98.745(4)
_cell_angle_gamma 103.773(4)
_cell_formula_units_Z 2
_cell_length_a 8.487(1)
_cell_length_b 9.995(1)
_cell_length_c 11.490(1)
_cell_measurement_temperature 173(2)
_cell_volume 900.72(18)
_diffrn_ambient_temperature 173(2)
_exptl_crystal_density_diffrn 1.333
_cod_database_code 4021211

loop_
_symmetry_equiv_pos_as_xyz
'x, y, z'
'-x, -y, -z'

loop_
_atom_site_label
_atom_site_type_symbol
_atom_site_fract_x
_atom_site_fract_y
_atom_site_fract_z
_atom_site_U_iso_or_equiv
_atom_site_adp_type
_atom_site_occupancy
_atom_site_calc_flag
_atom_site_refinement_flags
_atom_site_disorder_assembly
_atom_site_disorder_group
S1 S 0.17282(5) 0.46367(4) 0.73936(3) 0.01648(13) Uani 1 d . A 1
O1 O 0.24490(15) 0.34658(12) 0.73233(11) 0.0241(3) Uani 1 d . A 1
O2 O 0.11838(14) 0.50173(12) 0.63022(10) 0.0229(3) Uani 1 d . A 1
O3 O -0.23918(15) 0.49551(12) 0.82442(10) 0.0214(3) Uani 1 d . A 1
N1 N 0.01472(16) 0.43326(13) 0.80574(12) 0.0161(3) Uani 1 d . A 1
C1 C 0.32599(19) 0.61586(16) 0.83914(14) 0.0160(3) Uani 1 d . A 1
C2 C 0.3950(2) 0.61557(17) 0.95670(15) 0.0199(3) Uani 1 d . A 1
H2 H 0.3511 0.5382 0.9886 0.024 Uiso 1 calc R A 1
C3 C 0.5285(2) 0.72903(18) 1.02713(15) 0.0209(4) Uani 1 d . A 1
H3 H 0.5751 0.7291 1.1077 0.025 Uiso 1 calc R A 1
C4 C 0.59538(19) 0.84307(17) 0.98136(16) 0.0204(4) Uani 1 d . A 1
C5 C 0.5216(2) 0.84272(18) 0.86505(16) 0.0245(4) Uani 1 d . A 1
H5 H 0.5634 0.9213 0.8339 0.029 Uiso 1 calc R A 1
C6 C 0.3884(2) 0.73044(17) 0.79331(16) 0.0221(4) Uani 1 d . A 1
H6 H 0.3401 0.7316 0.7135 0.027 Uiso 1 calc R A 1
C7 C 0.7466(2) 0.96232(19) 1.05607(18) 0.0302(4) Uani 1 d . A 1
H7A H 0.8472 0.9395 1.0364 0.045 Uiso 1 calc R A 1
H7B H 0.7497 0.9728 1.1433 0.045 Uiso 1 calc R A 1
H7C H 0.7409 1.0520 1.0369 0.045 Uiso 1 calc R A 1
C8 C 0.0084(2) 0.33267(17) 0.88428(15) 0.0196(3) Uani 1 d . A 1
H8A H -0.0466 0.3631 0.9516 0.024 Uiso 1 calc R A 1
H8B H 0.1229 0.3356 0.9210 0.024 Uiso 1 calc R A 1
C9 C -0.0866(2) 0.18009(17) 0.81005(16) 0.0223(4) Uani 1 d . A 1
H9A H -0.0969 0.1168 0.8653 0.027 Uiso 1 calc R A 1
H9B H -0.0240 0.1452 0.7495 0.027 Uiso 1 calc R A 1
C10 C -0.2595(2) 0.17351(17) 0.74376(15) 0.0205(4) Uani 1 d . A 1
H10A H -0.3269 0.1956 0.8048 0.025 Uiso 1 calc R A 1
H10B H -0.3148 0.0752 0.6911 0.025 Uiso 1 calc R A 1
C11 C -0.25292(19) 0.27932(16) 0.66458(14) 0.0160(3) Uani 1 d . A 1
H11 H -0.3689 0.2840 0.6381 0.019 Uiso 1 calc R A 1
C12 C -0.15002(19) 0.42758(16) 0.74302(14) 0.0152(3) Uani 1 d . A 1
C13 C -0.1883(2) 0.23159(16) 0.54817(14) 0.0184(3) Uani 1 d . A 1
H13A H -0.1717 0.3093 0.5070 0.022 Uiso 1 calc R A 1
H13B H -0.0794 0.2140 0.5714 0.022 Uiso 1 calc R A 1
C14 C -0.3070(2) 0.09806(17) 0.46082(15) 0.0218(4) Uani 1 d . A 1
H14 H -0.4184 0.0997 0.4360 0.026 Uiso 1 calc R A 1
C15 C -0.2702(3) -0.02087(19) 0.41574(18) 0.0329(4) Uani 1 d . A 1
H15A H -0.1603 -0.0272 0.4381 0.039 Uiso 1 calc R A 1
H15B H -0.3534 -0.1004 0.3608 0.039 Uiso 1 calc R A 1
C16 C -0.1907(2) 0.55867(16) 0.72814(15) 0.0188(3) Uani 1 d . A 1
C17 C -0.0714(2) 0.70826(17) 0.77105(17) 0.0285(4) Uani 1 d . A 1
H17A H -0.0989 0.7672 0.8423 0.034 Uiso 1 calc R A 1
H17B H 0.0449 0.7053 0.7933 0.034 Uiso 1 calc R A 1
C18 C -0.0975(3) 0.7656(3) 0.6612(3) 0.0259(8) Uani 0.814(9) d PD A 1
H18A H -0.0319 0.7326 0.6023 0.031 Uiso 0.814(9) calc PRD A 1
H18B H -0.0641 0.8715 0.6861 0.031 Uiso 0.814(9) calc PR A 1
C19 C -0.2808(2) 0.70711(18) 0.60561(17) 0.0273(4) Uani 1 d . A 1
H19A H -0.3037 0.7039 0.5178 0.033 Uiso 1 calc R A 1
H19B H -0.3441 0.7662 0.6484 0.033 Uiso 1 calc R A 1
C20 C -0.3265(2) 0.55550(17) 0.62292(16) 0.0213(4) Uani 1 d . A 1
H20A H -0.4370 0.5321 0.6437 0.026 Uiso 1 calc R A 1
H20B H -0.3282 0.4836 0.5475 0.026 Uiso 1 calc R A 1
C18B C -0.1392(14) 0.8012(10) 0.7226(13) 0.022(4) Uani 0.186(9) d PD A 2
H18C H -0.040(8) 0.878(9) 0.724(11) 0.04(3) Uiso 0.186(9) d PD A 2
H18D H -0.192(9) 0.836(7) 0.790(5) 0.000(19) Uiso 0.186(9) d PD A 2

loop_
_atom_site_aniso_label
_atom_site_aniso_U_11
_atom_site_aniso_U_22
_atom_site_aniso_U_33
_atom_site_aniso_U_23
_atom_site_aniso_U_13
_atom_site_aniso_U_12
S1 0.0171(2) 0.0170(2) 0.0118(2) 0.00266(15) 0.00124(15) 0.00042(15)
O1 0.0251(6) 0.0214(6) 0.0237(7) 0.0014(5) 0.0054(5) 0.0071(5)
O2 0.0233(6) 0.0281(6) 0.0115(6) 0.0075(5) -0.0006(5) -0.0026(5)
O3 0.0268(6) 0.0241(6) 0.0153(6) 0.0044(5) 0.0072(5) 0.0101(5)
N1 0.0149(7) 0.0177(6) 0.0136(7) 0.0070(5) -0.0001(5) 0.0004(5)
C1 0.0130(7) 0.0183(7) 0.0145(8) 0.0027(6) 0.0022(6) 0.0023(6)
C2 0.0198(8) 0.0211(8) 0.0173(8) 0.0066(6) 0.0020(7) 0.0031(7)
C3 0.0186(8) 0.0262(8) 0.0153(8) 0.0029(7) 0.0003(6) 0.0060(7)
C4 0.0129(8) 0.0221(8) 0.0225(9) -0.0004(7) 0.0040(7) 0.0038(6)
C5 0.0226(9) 0.0221(8) 0.0251(10) 0.0078(7) 0.0048(7) -0.0014(7)
C6 0.0240(9) 0.0234(8) 0.0161(8) 0.0078(7) 0.0012(7) 0.0010(7)
C7 0.0169(9) 0.0309(10) 0.0315(11) -0.0013(8) 0.0002(8) -0.0023(7)
C8 0.0212(8) 0.0214(8) 0.0161(8) 0.0102(6) 0.0015(6) 0.0027(7)
C9 0.0273(9) 0.0187(8) 0.0215(9) 0.0104(7) 0.0043(7) 0.0038(7)
C10 0.0230(9) 0.0177(8) 0.0182(8) 0.0060(6) 0.0043(7) 0.0000(6)
C11 0.0155(7) 0.0148(7) 0.0141(8) 0.0035(6) 0.0004(6) -0.0001(6)
C12 0.0160(8) 0.0161(7) 0.0115(8) 0.0026(6) 0.0018(6) 0.0026(6)
C13 0.0206(8) 0.0162(7) 0.0151(8) 0.0034(6) 0.0015(6) 0.0013(6)
C14 0.0237(9) 0.0203(8) 0.0158(8) 0.0026(6) 0.0006(7) 0.0001(7)
C15 0.0381(11) 0.0222(9) 0.0303(11) -0.0008(8) 0.0071(9) 0.0013(8)
C16 0.0224(8) 0.0157(7) 0.0162(8) 0.0044(6) 0.0014(7) 0.0034(6)
C17 0.0320(10) 0.0161(8) 0.0305(10) 0.0030(7) -0.0023(8) 0.0030(7)
C18 0.0314(13) 0.0189(11) 0.0300(17) 0.0092(11) 0.0133(12) 0.0054(10)
C19 0.0341(10) 0.0255(9) 0.0278(10) 0.0121(7) 0.0067(8) 0.0140(8)
C20 0.0203(8) 0.0212(8) 0.0225(9) 0.0069(7) 0.0022(7) 0.0068(7)
C18B 0.024(5) 0.010(4) 0.028(7) 0.003(4) 0.003(5) -0.001(4)

loop_
_geom_bond_atom_site_label_1
_geom_bond_atom_site_label_2
_geom_bond_distance
_geom_bond_site_symmetry_2
_geom_bond_publ_flag
S1 O2 1.4324(11) . ?
S1 O1 1.4366(12) . ?
S1 N1 1.6416(13) . ?
S1 C1 1.7731(16) . ?
O3 C12 1.4437(19) . ?
O3 C16 1.4554(18) . ?
N1 C12 1.454(2) . ?
N1 C8 1.4909(18) . ?
C1 C2 1.389(2) . ?
C1 C6 1.391(2) . ?
C2 C3 1.387(2) . ?
C2 H2 0.9500 . ?
C3 C4 1.396(2) . ?
C3 H3 0.9500 . ?
C4 C5 1.386(2) . ?
C4 C7 1.511(2) . ?
C5 C6 1.384(2) . ?
C5 H5 0.9500 . ?
C6 H6 0.9500 . ?
C7 H7A 0.9800 . ?
C7 H7B 0.9800 . ?
C7 H7C 0.9800 . ?
C8 C9 1.526(2) . ?
C8 H8A 0.9900 . ?
C8 H8B 0.9900 . ?
C9 C10 1.526(2) . ?
C9 H9A 0.9900 . ?
C9 H9B 0.9900 . ?
C10 C11 1.538(2) . ?
C10 H10A 0.9900 . ?
C10 H10B 0.9900 . ?
C11 C12 1.523(2) . ?
C11 C13 1.543(2) . ?
C11 H11 1.0000 . ?
C12 C16 1.471(2) . ?
C13 C14 1.502(2) . ?
C13 H13A 0.9900 . ?
C13 H13B 0.9900 . ?
C14 C15 1.316(2) . ?
C14 H14 0.9500 . ?
C15 H15A 0.9500 . ?
C15 H15B 0.9500 . ?
C16 C17 1.517(2) . ?
C16 C20 1.527(2) . ?
C17 C18 1.506(3) . ?
C17 H17A 0.9900 . ?
C17 H17B 0.9900 . ?
C18 C19 1.506(3) . ?
C18 H18A 0.9900 . ?
C18 H18B 0.9900 . ?
C18 H18C 1.14(9) . ?
C19 C20 1.538(2) . ?
C19 H19A 0.9900 . ?
C19 H19B 0.9900 . ?
C20 H20A 0.9900 . ?
C20 H20B 0.9900 . ?
C18B H18C 0.990(6) . ?
C18B H18D 0.990(5) . ?
